data_1524452
loop_
_publ_author_name
'Grin', Yu.'
'Yatsenko, S.P.'
'Fedorova, E.G.'
'Sabirzyanov, N.A.'
'Sichevich, O.M.'
'Yarmolyuk, Ya.P.'

_publ_section_title
;
 Die Kristallstruktur von Eu3 Ga5
;
_journal_name_full 'Journal of the Less-Common Metals'
_journal_page_first 55
_journal_page_last 60
_journal_volume 136
_journal_year 1987
_chemical_formula_sum 'Eu3 Ga5'
_space_group_IT_number 38
_symmetry_space_group_name_Hall 'A 2 -2'
_symmetry_space_group_name_H-M 'A m m 2'
_cell_angle_alpha 90
_cell_angle_beta 90
_cell_angle_gamma 90
_cell_formula_units_Z 4
_cell_length_a 15.333
_cell_length_b 4.577
_cell_length_c 11.018
_cell_volume 773.234
_citation_journal_id_ASTM JCOMAH
_cod_data_source_file Grin_JCOMAH_1987_1849.cif
_cod_data_source_block Eu3Ga5
_cod_original_cell_volume 773.2338
_cod_database_code 1524452

loop_
_symmetry_equiv_pos_as_xyz
x,y,z
-x,-y,z
-x,y,z
x,-y,z
x,y+1/2,z+1/2
-x,-y+1/2,z+1/2
-x,y+1/2,z+1/2
x,-y+1/2,z+1/2

loop_
_atom_site_label
_atom_site_type_symbol
_atom_site_fract_x
_atom_site_fract_y
_atom_site_fract_z
_atom_site_occupancy
_atom_site_U_iso_or_equiv
Eu1 Eu 0 0 0.736 1 0.0
Ga5 Ga 0.16 0 0.307 1 0.0
Ga4 Ga 0.359 0 0.895 1 0.0
Ga2 Ga 0.5 0 0.772 1 0.0
Ga1 Ga 0 0 0.425 1 0.0
Eu4 Eu 0.6465 0 0.193 1 0.0
Eu2 Eu 0.5 0 0.489 1 0.0
Eu3 Eu 0.1373 0 0.011 1 0.0
Ga3 Ga 0.288 0 0.484 1 0.0
Ga6 Ga 0.223 0 0.718 1 0.0
